data_4509423
loop_
_publ_author_name
'Song, Jun-Ling'
'Yi, Fei-Yan'
'Mao, Jiang-Gao'

_publ_section_title
;
 New Types of Luminescent Lanthanide Squarato-Aminophosphonates
;
_journal_issue 7
_journal_name_full 'Crystal Growth &amp; Design'
_journal_page_first 3273
_journal_paper_doi 10.1021/cg900010z
_journal_volume 9
_journal_year 2009
_chemical_formula_sum 'C13 H9 Eu N O8 P'
_chemical_formula_weight 490.14
_chemical_name_systematic
; 
 ? 
;
_space_group_IT_number 61
_symmetry_cell_setting orthorhombic
_symmetry_space_group_name_Hall '-P 2ac 2ab'
_symmetry_space_group_name_H-M 'P b c a'
_atom_sites_solution_hydrogens geom
_atom_sites_solution_primary direct
_atom_sites_solution_secondary difmap
_audit_creation_method SHELXL-97
_cell_angle_alpha 90.00
_cell_angle_beta 90.00
_cell_angle_gamma 90.00
_cell_formula_units_Z 8
_cell_length_a 10.863(2)
_cell_length_b 9.5249(16)
_cell_length_c 28.298(5)
_cell_measurement_temperature 293(2)
_cell_volume 2928.0(9)
_computing_structure_refinement 'SHELXL-97 (Sheldrick, 1997)'
_computing_structure_solution 'SHELXS-97 (Sheldrick, 1990)'
_diffrn_ambient_temperature 293(2)
_diffrn_measured_fraction_theta_full 0.991
_diffrn_measured_fraction_theta_max 0.991
_diffrn_measurement_device_type 'Rigaku Mercury CCD'
_diffrn_measurement_method 'narrow frame method'
_diffrn_radiation_monochromator graphite
_diffrn_radiation_source 'fine-focus sealed tube'
_diffrn_radiation_type MoK\a
_diffrn_radiation_wavelength 0.71073
_diffrn_reflns_av_R_equivalents 0.0315
_diffrn_reflns_av_sigmaI/netI 0.0204
_diffrn_reflns_limit_h_max 14
_diffrn_reflns_limit_h_min -14
_diffrn_reflns_limit_k_max 7
_diffrn_reflns_limit_k_min -12
_diffrn_reflns_limit_l_max 36
_diffrn_reflns_limit_l_min -36
_diffrn_reflns_number 20710
_diffrn_reflns_theta_full 27.47
_diffrn_reflns_theta_max 27.47
_diffrn_reflns_theta_min 2.36
_diffrn_standards_decay_% <1.0%
_exptl_absorpt_coefficient_mu 4.439
_exptl_absorpt_correction_T_max 1.000
_exptl_absorpt_correction_T_min 0.822
_exptl_absorpt_correction_type multi-scan
_exptl_crystal_colour colorless
_exptl_crystal_density_diffrn 2.224
_exptl_crystal_density_method 'not measured'
_exptl_crystal_description brick
_exptl_crystal_F_000 1888
_exptl_crystal_size_max 0.16
_exptl_crystal_size_mid 0.12
_exptl_crystal_size_min 0.08
_refine_diff_density_max 2.143
_refine_diff_density_min -1.164
_refine_diff_density_rms 0.148
_refine_ls_extinction_method none
_refine_ls_goodness_of_fit_ref 1.382
_refine_ls_hydrogen_treatment constr
_refine_ls_matrix_type full
_refine_ls_number_parameters 217
_refine_ls_number_reflns 3330
_refine_ls_number_restraints 0
_refine_ls_restrained_S_all 1.382
_refine_ls_R_factor_all 0.0431
_refine_ls_R_factor_gt 0.0398
_refine_ls_shift/su_max 0.001
_refine_ls_shift/su_mean 0.000
_refine_ls_structure_factor_coef Fsqd
_refine_ls_weighting_details 'calc w=1/[\s^2^(Fo^2^)+(0.0000P)^2^+25.5174P] where P=(Fo^2^+2Fc^2^)/3'
_refine_ls_weighting_scheme calc
_refine_ls_wR_factor_gt 0.0820
_refine_ls_wR_factor_ref 0.0830
_reflns_number_gt 3105
_reflns_number_total 3330
_reflns_threshold_expression >2sigma(I)
_cod_data_source_file cg900010zsup1.cif
_cod_data_source_block Eu
_cod_depositor_comments
;
The following automatic conversions were performed:

'_exptl_absorpt_correction_type' value 'Multi-scan' changed to
'multi-scan' according to
/home/saulius/struct/CIF-dictionaries/cif_core.dic dictionary named
'cif_core.dic' version 2.4.2 from 2011-04-26.

Automatic conversion script
Id: cif_fix_values 1891 2012-01-12 08:04:46Z andrius 
;
_cod_original_cell_volume 2927.9(9)
_cod_original_sg_symbol_H-M Pbca
_cod_database_code 4509423

loop_
_symmetry_equiv_pos_as_xyz
'x, y, z'
'-x+1/2, -y, z+1/2'
'-x, y+1/2, -z+1/2'
'x+1/2, -y+1/2, -z'
'-x, -y, -z'
'x-1/2, y, -z-1/2'
'x, -y-1/2, z-1/2'
'-x-1/2, y-1/2, z'

loop_
_atom_site_label
_atom_site_type_symbol
_atom_site_fract_x
_atom_site_fract_y
_atom_site_fract_z
_atom_site_U_iso_or_equiv
_atom_site_adp_type
_atom_site_occupancy
_atom_site_symmetry_multiplicity
_atom_site_calc_flag
_atom_site_refinement_flags
Eu1 Eu 0.93616(2) 0.80303(3) -0.046711(9) 0.01538(9) Uani 1 1 d .
P1 P 1.12122(13) 0.83052(15) 0.06369(5) 0.0163(3) Uani 1 1 d .
N1 N 0.9218(4) 0.7104(5) 0.10695(17) 0.0180(9) Uani 1 1 d .
C1 C 0.9367(8) 0.8579(8) 0.2171(2) 0.0361(17) Uani 1 1 d .
H1A H 0.9887 0.9279 0.2059 0.043 Uiso 1 1 calc R
C2 C 0.9376(8) 0.8247(7) 0.2652(2) 0.0359(17) Uani 1 1 d .
H2A H 0.9874 0.8744 0.2860 0.043 Uiso 1 1 calc R
C3 C 0.8638(6) 0.7175(7) 0.2812(2) 0.0278(14) Uani 1 1 d .
C4 C 0.7855(9) 0.6481(10) 0.2504(3) 0.054(3) Uani 1 1 d .
H4A H 0.7347 0.5766 0.2615 0.065 Uiso 1 1 calc R
C5 C 0.7829(8) 0.6849(11) 0.2035(3) 0.056(3) Uani 1 1 d .
H5A H 0.7288 0.6397 0.1831 0.067 Uiso 1 1 calc R
C6 C 0.8602(6) 0.7889(7) 0.1863(2) 0.0247(13) Uani 1 1 d .
C7 C 0.8704(6) 0.6734(7) 0.3319(2) 0.0293(14) Uani 1 1 d .
C8 C 0.8591(5) 0.8228(6) 0.13374(19) 0.0189(11) Uani 1 1 d .
H8A H 0.7748 0.8318 0.1229 0.023 Uiso 1 1 calc R
H8B H 0.9006 0.9116 0.1283 0.023 Uiso 1 1 calc R
C9 C 1.0571(5) 0.7088(6) 0.1070(2) 0.0203(11) Uani 1 1 d .
H9A H 1.0856 0.6146 0.0999 0.024 Uiso 1 1 calc R
H9B H 1.0867 0.7338 0.1382 0.024 Uiso 1 1 calc R
C10 C 0.8596(5) 0.6205(6) 0.0798(2) 0.0166(11) Uani 1 1 d .
C11 C 0.7323(5) 0.6059(6) 0.0667(2) 0.0187(11) Uani 1 1 d .
C12 C 0.7631(6) 0.4846(7) 0.0370(2) 0.0229(13) Uani 1 1 d .
C13 C 0.8931(5) 0.4970(6) 0.0530(2) 0.0185(11) Uani 1 1 d .
O1 O 0.8089(5) 0.5560(6) 0.34024(18) 0.0451(14) Uani 1 1 d .
H1B H 0.8329 0.5213 0.3651 0.068 Uiso 1 1 calc R
O2 O 0.9307(5) 0.7358(5) 0.36197(15) 0.0314(10) Uani 1 1 d .
O3 O 0.6361(4) 0.6657(5) 0.07923(15) 0.0253(10) Uani 1 1 d .
O4 O 0.7038(4) 0.4047(5) 0.01088(17) 0.0321(11) Uani 1 1 d .
O5 O 0.9911(4) 0.4297(4) 0.04935(16) 0.0246(9) Uani 1 1 d .
O11 O 1.2568(4) 0.8005(5) 0.06262(16) 0.0290(10) Uani 1 1 d .
O12 O 1.0979(4) 0.9801(4) 0.08194(15) 0.0244(9) Uani 1 1 d .
O13 O 1.0519(4) 0.8065(6) 0.01853(15) 0.0309(10) Uani 1 1 d .

loop_
_atom_site_aniso_label
_atom_site_aniso_U_11
_atom_site_aniso_U_22
_atom_site_aniso_U_33
_atom_site_aniso_U_23
_atom_site_aniso_U_13
_atom_site_aniso_U_12
Eu1 0.01044(13) 0.01634(14) 0.01937(14) -0.00268(12) -0.00077(10) 0.00033(10)
P1 0.0126(6) 0.0174(7) 0.0188(7) -0.0039(5) -0.0018(5) 0.0035(5)
N1 0.014(2) 0.018(2) 0.022(2) -0.002(2) -0.0017(18) -0.0001(19)
C1 0.052(5) 0.029(4) 0.026(3) 0.002(3) -0.006(3) -0.014(3)
C2 0.056(5) 0.025(4) 0.027(3) 0.001(3) -0.010(3) -0.013(3)
C3 0.034(3) 0.029(4) 0.020(3) 0.001(2) -0.002(3) -0.002(3)
C4 0.065(6) 0.070(6) 0.028(4) 0.013(4) -0.008(4) -0.040(5)
C5 0.062(6) 0.078(6) 0.027(4) 0.009(4) -0.012(4) -0.044(5)
C6 0.028(3) 0.025(3) 0.021(3) 0.000(2) 0.001(2) 0.001(3)
C7 0.028(3) 0.038(4) 0.022(3) 0.001(3) 0.002(3) 0.005(3)
C8 0.022(3) 0.015(3) 0.020(3) -0.002(2) 0.001(2) 0.005(2)
C9 0.014(2) 0.021(3) 0.026(3) 0.001(2) -0.004(2) 0.002(2)
C10 0.013(3) 0.017(3) 0.019(3) 0.002(2) -0.001(2) -0.001(2)
C11 0.016(3) 0.018(3) 0.021(3) 0.004(2) -0.004(2) -0.002(2)
C12 0.019(3) 0.025(3) 0.025(3) 0.001(2) 0.000(2) -0.004(2)
C13 0.020(3) 0.014(3) 0.021(3) 0.004(2) -0.001(2) -0.002(2)
O1 0.058(4) 0.048(3) 0.029(3) 0.013(2) -0.007(2) -0.017(3)
O2 0.041(3) 0.033(3) 0.021(2) 0.0003(19) -0.005(2) 0.001(2)
O3 0.0130(19) 0.033(3) 0.030(2) -0.0008(19) -0.0001(17) 0.0032(18)
O4 0.026(2) 0.032(3) 0.039(3) -0.008(2) -0.011(2) -0.005(2)
O5 0.018(2) 0.021(2) 0.035(2) -0.0049(19) -0.0007(18) 0.0065(17)
O11 0.0138(19) 0.034(2) 0.039(2) -0.007(2) 0.0005(18) 0.0023(19)
O12 0.028(2) 0.020(2) 0.026(2) -0.0035(17) 0.0046(18) 0.0014(18)
O13 0.024(2) 0.048(3) 0.020(2) -0.006(2) -0.0057(17) -0.002(2)

loop_
_atom_type_symbol
_atom_type_description
_atom_type_scat_dispersion_real
_atom_type_scat_dispersion_imag
_atom_type_scat_source
C C 0.0033 0.0016 'International Tables Vol C Tables 4.2.6.8 and 6.1.1.4'
H H 0.0000 0.0000 'International Tables Vol C Tables 4.2.6.8 and 6.1.1.4'
N N 0.0061 0.0033 'International Tables Vol C Tables 4.2.6.8 and 6.1.1.4'
O O 0.0106 0.0060 'International Tables Vol C Tables 4.2.6.8 and 6.1.1.4'
P P 0.1023 0.0942 'International Tables Vol C Tables 4.2.6.8 and 6.1.1.4'
Eu Eu -0.1578 3.6682 'International Tables Vol C Tables 4.2.6.8 and 6.1.1.4'

loop_
_geom_angle_atom_site_label_1
_geom_angle_atom_site_label_2
_geom_angle_atom_site_label_3
_geom_angle
_geom_angle_site_symmetry_1
_geom_angle_site_symmetry_3
O11 Eu1 O13 131.70(17) 4_465 .
O11 Eu1 O12 99.63(17) 4_465 5_775
O13 Eu1 O12 115.54(18) . 5_775
O11 Eu1 O5 82.55(16) 4_465 5_765
O13 Eu1 O5 81.45(17) . 5_765
O12 Eu1 O5 151.28(15) 5_775 5_765
O11 Eu1 O3 140.85(16) 4_465 4_565
O13 Eu1 O3 78.68(16) . 4_565
O12 Eu1 O3 82.43(15) 5_775 4_565
O5 Eu1 O3 78.41(15) 5_765 4_565
O11 Eu1 O4 76.40(16) 4_465 8_765
O13 Eu1 O4 78.01(17) . 8_765
O12 Eu1 O4 80.41(16) 5_775 8_765
O5 Eu1 O4 127.34(16) 5_765 8_765
O3 Eu1 O4 141.37(16) 4_565 8_765
O11 Eu1 O2 73.60(16) 4_465 7_575
O13 Eu1 O2 146.39(16) . 7_575
O12 Eu1 O2 72.40(15) 5_775 7_575
O5 Eu1 O2 80.96(15) 5_765 7_575
O3 Eu1 O2 69.85(15) 4_565 7_575
O4 Eu1 O2 134.89(16) 8_765 7_575
O11 Eu1 P1 104.60(13) 4_465 5_775
O13 Eu1 P1 101.22(14) . 5_775
O12 Eu1 P1 17.69(11) 5_775 5_775
O5 Eu1 P1 166.56(11) 5_765 5_775
O3 Eu1 P1 89.14(11) 4_565 5_775
O4 Eu1 P1 65.93(12) 8_765 5_775
O2 Eu1 P1 90.07(11) 7_575 5_775
O13 P1 O11 116.5(3) . .
O13 P1 O12 110.2(3) . .
O11 P1 O12 110.2(3) . .
O13 P1 C9 106.4(3) . .
O11 P1 C9 105.5(3) . .
O12 P1 C9 107.5(3) . .
O13 P1 Eu1 87.0(2) . 5_775
O11 P1 Eu1 110.7(2) . 5_775
O12 P1 Eu1 27.36(17) . 5_775
C9 P1 Eu1 130.1(2) . 5_775
C10 N1 C9 119.9(5) . .
C10 N1 C8 121.8(5) . .
C9 N1 C8 117.9(5) . .
C6 C1 C2 121.0(7) . .
C6 C1 H1A 119.5 . .
C2 C1 H1A 119.5 . .
C3 C2 C1 119.1(6) . .
C3 C2 H2A 120.5 . .
C1 C2 H2A 120.5 . .
C2 C3 C4 120.3(6) . .
C2 C3 C7 119.8(6) . .
C4 C3 C7 119.9(6) . .
C5 C4 C3 119.9(7) . .
C5 C4 H4A 120.1 . .
C3 C4 H4A 120.1 . .
C4 C5 C6 120.7(7) . .
C4 C5 H5A 119.7 . .
C6 C5 H5A 119.7 . .
C1 C6 C5 119.0(6) . .
C1 C6 C8 121.6(6) . .
C5 C6 C8 119.4(6) . .
O2 C7 O1 123.7(6) . .
O2 C7 C3 123.7(6) . .
O1 C7 C3 112.6(6) . .
N1 C8 C6 110.1(5) . .
N1 C8 H8A 109.6 . .
C6 C8 H8A 109.6 . .
N1 C8 H8B 109.6 . .
C6 C8 H8B 109.6 . .
H8A C8 H8B 108.1 . .
N1 C9 P1 112.0(4) . .
N1 C9 H9A 109.2 . .
P1 C9 H9A 109.2 . .
N1 C9 H9B 109.2 . .
P1 C9 H9B 109.2 . .
H9A C9 H9B 107.9 . .
N1 C10 C11 134.1(5) . .
N1 C10 C13 134.2(5) . .
C11 C10 C13 91.6(5) . .
O3 C11 C10 133.8(6) . .
O3 C11 C12 135.7(5) . .
C10 C11 C12 90.3(5) . .
O4 C12 C11 134.9(6) . .
O4 C12 C13 136.3(6) . .
C11 C12 C13 88.8(5) . .
O5 C13 C10 132.5(5) . .
O5 C13 C12 138.1(5) . .
C10 C13 C12 89.2(5) . .
C7 O1 H1B 109.5 . .
C7 O2 Eu1 129.0(4) . 7_576
C11 O3 Eu1 135.8(4) . 4_465
C12 O4 Eu1 165.6(5) . 8_755
C13 O5 Eu1 140.6(4) . 5_765
P1 O11 Eu1 161.1(3) . 4_565
P1 O12 Eu1 134.9(3) . 5_775
P1 O13 Eu1 171.2(3) . .

loop_
_geom_bond_atom_site_label_1
_geom_bond_atom_site_label_2
_geom_bond_distance
_geom_bond_site_symmetry_2
Eu1 O11 2.229(4) 4_465
Eu1 O13 2.234(4) .
Eu1 O12 2.324(4) 5_775
Eu1 O5 2.354(4) 5_765
Eu1 O3 2.377(4) 4_565
Eu1 O4 2.430(4) 8_765
Eu1 O2 2.611(4) 7_575
Eu1 P1 3.5781(16) 5_775
P1 O13 1.501(4) .
P1 O11 1.501(4) .
P1 O12 1.536(4) .
P1 C9 1.824(6) .
P1 Eu1 3.5781(16) 5_775
N1 C10 1.334(7) .
N1 C9 1.470(7) .
N1 C8 1.478(7) .
C1 C6 1.372(9) .
C1 C2 1.395(9) .
C1 H1A 0.9300 .
C2 C3 1.376(9) .
C2 H2A 0.9300 .
C3 C4 1.386(10) .
C3 C7 1.496(9) .
C4 C5 1.373(10) .
C4 H4A 0.9300 .
C5 C6 1.387(10) .
C5 H5A 0.9300 .
C6 C8 1.522(8) .
C7 O2 1.227(8) .
C7 O1 1.324(8) .
C8 H8A 0.9700 .
C8 H8B 0.9700 .
C9 H9A 0.9700 .
C9 H9B 0.9700 .
C10 C11 1.438(8) .
C10 C13 1.446(8) .
C11 O3 1.242(7) .
C11 C12 1.469(8) .
C12 O4 1.240(7) .
C12 C13 1.488(8) .
C13 O5 1.247(7) .
O1 H1B 0.8200 .
O2 Eu1 2.611(4) 7_576
O3 Eu1 2.377(4) 4_465
O4 Eu1 2.430(4) 8_755
O5 Eu1 2.354(4) 5_765
O11 Eu1 2.229(4) 4_565
O12 Eu1 2.324(4) 5_775

loop_
_geom_hbond_atom_site_label_D
_geom_hbond_atom_site_label_H
_geom_hbond_atom_site_label_A
_geom_hbond_distance_DH
_geom_hbond_distance_HA
_geom_hbond_distance_DA
_geom_hbond_angle_DHA
_geom_hbond_site_symmetry_A
O1 H1B O12 0.82 1.72 2.529(7) 167.8 3_745
